data_4074216
loop_
_publ_author_name
'Bravo-Zhivotovskii, Dmitry'
'Molev, Gregory'
'Kravchenko, Victoria'
'Botoshansky, Mark'
'Schmidt, Asher'
'Apeloig, Yitzhak'

_publ_section_title
;
 Novel Aggregation Motif ofgem-Dilithiosilanes:&#x00A0; Coaggregation of
 Two R2SiLi2Molecules with Two RLi Molecules
;
_journal_issue 20
_journal_name_full Organometallics
_journal_page_first 4719
_journal_paper_doi 10.1021/om060469o
_journal_volume 25
_journal_year 2006
_chemical_formula_sum 'C24 H57 Li3 Si4'
_chemical_formula_weight 478.88
_chemical_name_common Dimitry-80new
_chemical_name_systematic
; 
 ? 
;
_space_group_IT_number 14
_symmetry_cell_setting monoclinic
_symmetry_space_group_name_Hall '-P 2yn'
_symmetry_space_group_name_H-M 'P 1 21/n 1'
_atom_sites_solution_hydrogens geom
_atom_sites_solution_primary direct
_atom_sites_solution_secondary difmap
_audit_creation_method SHELXL-97
_cell_angle_alpha 90.00
_cell_angle_beta 105.34(3)
_cell_angle_gamma 90.00
_cell_formula_units_Z 4
_cell_length_a 11.820(2)
_cell_length_b 22.377(4)
_cell_length_c 12.775(3)
_cell_measurement_reflns_used 19610
_cell_measurement_temperature 140(2)
_cell_measurement_theta_max 25.0
_cell_measurement_theta_min 1.82
_cell_volume 3258.6(12)
_computing_cell_refinement 'DENZO SMN (Otwinowski & Minor 1997)'
_computing_data_collection 'Collect (Nonius, 2001)'
_computing_data_reduction 'DENZO SMN (Otwinowski & Minor 1997)'
_computing_molecular_graphics 'TEXSAN  (MSC, 1999)'
_computing_structure_refinement 'SHELXL-97 (Sheldrick, 1997)'
_computing_structure_solution 'SHELXS-97 (Sheldrick, 1997)'
_diffrn_ambient_temperature 140(2)
_diffrn_measured_fraction_theta_full 0.998
_diffrn_measured_fraction_theta_max 0.998
_diffrn_measurement_device_type 'Nonius KappaCCD'
_diffrn_measurement_method phi-scan
_diffrn_radiation_monochromator graphite
_diffrn_radiation_source 'fine-focus sealed tube'
_diffrn_radiation_type MoK\a
_diffrn_radiation_wavelength 0.71073
_diffrn_reflns_av_R_equivalents 0.1720
_diffrn_reflns_av_sigmaI/netI 0.1721
_diffrn_reflns_limit_h_max 14
_diffrn_reflns_limit_h_min -14
_diffrn_reflns_limit_k_max 26
_diffrn_reflns_limit_k_min -24
_diffrn_reflns_limit_l_max 13
_diffrn_reflns_limit_l_min -15
_diffrn_reflns_number 18916
_diffrn_reflns_theta_full 25.00
_diffrn_reflns_theta_max 25.00
_diffrn_reflns_theta_min 1.82
_diffrn_standards_number 0
_exptl_absorpt_coefficient_mu 0.191
_exptl_absorpt_correction_type none
_exptl_crystal_colour green
_exptl_crystal_density_diffrn 0.976
_exptl_crystal_density_method 'not measured'
_exptl_crystal_description plate
_exptl_crystal_F_000 1064
_exptl_crystal_size_max 0.24
_exptl_crystal_size_mid 0.18
_exptl_crystal_size_min 0.03
_refine_diff_density_max 2.859
_refine_diff_density_min -0.464
_refine_diff_density_rms 0.124
_refine_ls_extinction_method none
_refine_ls_goodness_of_fit_ref 1.086
_refine_ls_hydrogen_treatment constr
_refine_ls_matrix_type full
_refine_ls_number_parameters 280
_refine_ls_number_reflns 5723
_refine_ls_number_restraints 0
_refine_ls_restrained_S_all 1.086
_refine_ls_R_factor_all 0.2247
_refine_ls_R_factor_gt 0.1270
_refine_ls_shift/su_max 0.006
_refine_ls_shift/su_mean 0.000
_refine_ls_structure_factor_coef Fsqd
_refine_ls_weighting_details 'calc w=1/[\s^2^(Fo^2^)+(0.1931P)^2^+0.1007P] where P=(Fo^2^+2Fc^2^)/3'
_refine_ls_weighting_scheme calc
_refine_ls_wR_factor_gt 0.3127
_refine_ls_wR_factor_ref 0.3594
_reflns_number_gt 2850
_reflns_number_total 5723
_reflns_threshold_expression >2sigma(I)
_cod_data_source_file om060469osi20060713_041504.cif
_cod_data_source_block Dimitry80
_cod_original_cell_volume 3258.6(11)
_cod_original_sg_symbol_H-M 'P 21/n'
_cod_database_code 4074216

loop_
_symmetry_equiv_pos_as_xyz
'x, y, z'
'-x+1/2, y+1/2, -z+1/2'
'-x, -y, -z'
'x-1/2, -y-1/2, z-1/2'

loop_
_atom_site_label
_atom_site_type_symbol
_atom_site_fract_x
_atom_site_fract_y
_atom_site_fract_z
_atom_site_U_iso_or_equiv
_atom_site_adp_type
_atom_site_occupancy
_atom_site_symmetry_multiplicity
_atom_site_calc_flag
_atom_site_refinement_flags
Si1 Si 0.06207(17) 0.09432(9) 0.52701(16) 0.0228(5) Uani 1 1 d .
Si2 Si -0.0026(2) 0.17944(10) 0.60791(18) 0.0324(6) Uani 1 1 d .
Si3 Si 0.2503(2) 0.09105(11) 0.4999(2) 0.0382(7) Uani 1 1 d .
Si4 Si 0.23733(19) -0.05738(10) 0.82298(17) 0.0319(6) Uani 1 1 d .
C1 C 0.1134(9) 0.2404(4) 0.6489(8) 0.061(3) Uani 1 1 d .
H1A H 0.1815 0.2245 0.6997 0.092 Uiso 1 1 calc R
H1B H 0.0824 0.2729 0.6820 0.092 Uiso 1 1 calc R
H1C H 0.1345 0.2546 0.5857 0.092 Uiso 1 1 calc R
C2 C -0.1286(8) 0.2204(4) 0.5076(7) 0.046(2) Uani 1 1 d .
C3 C -0.0837(9) 0.2465(4) 0.4200(8) 0.057(3) Uani 1 1 d .
H3A H -0.0468 0.2158 0.3881 0.085 Uiso 1 1 calc R
H3B H -0.0276 0.2771 0.4495 0.085 Uiso 1 1 calc R
H3C H -0.1477 0.2634 0.3655 0.085 Uiso 1 1 calc R
C4 C -0.1854(9) 0.2713(4) 0.5568(9) 0.062(3) Uani 1 1 d .
H4A H -0.2157 0.2557 0.6140 0.093 Uiso 1 1 calc R
H4B H -0.2483 0.2885 0.5015 0.093 Uiso 1 1 calc R
H4C H -0.1277 0.3014 0.5855 0.093 Uiso 1 1 calc R
C5 C -0.2312(8) 0.1759(4) 0.4558(7) 0.047(2) Uani 1 1 d .
H5A H -0.2606 0.1584 0.5121 0.071 Uiso 1 1 calc R
H5B H -0.2025 0.1449 0.4177 0.071 Uiso 1 1 calc R
H5C H -0.2933 0.1971 0.4061 0.071 Uiso 1 1 calc R
C6 C -0.0427(7) 0.1605(4) 0.7392(6) 0.036(2) Uani 1 1 d .
C7 C -0.0336(12) 0.2163(5) 0.8164(9) 0.084(4) Uani 1 1 d .
H7A H 0.0431 0.2336 0.8295 0.126 Uiso 1 1 calc R
H7B H -0.0470 0.2039 0.8841 0.126 Uiso 1 1 calc R
H7C H -0.0915 0.2454 0.7826 0.126 Uiso 1 1 calc R
C8 C -0.1650(9) 0.1365(6) 0.7252(9) 0.076(4) Uani 1 1 d .
H8A H -0.2208 0.1635 0.6811 0.115 Uiso 1 1 calc R
H8B H -0.1803 0.1326 0.7950 0.115 Uiso 1 1 calc R
H8C H -0.1716 0.0980 0.6907 0.115 Uiso 1 1 calc R
C9 C 0.0400(9) 0.1150(4) 0.8081(7) 0.055(3) Uani 1 1 d .
H9A H 0.1194 0.1287 0.8206 0.082 Uiso 1 1 calc R
H9B H 0.0314 0.0773 0.7709 0.082 Uiso 1 1 calc R
H9C H 0.0214 0.1103 0.8764 0.082 Uiso 1 1 calc R
C10 C 0.2867(10) 0.0078(4) 0.4920(10) 0.067(3) Uani 1 1 d .
H10A H 0.2257 -0.0112 0.4374 0.101 Uiso 1 1 calc R
H10B H 0.2926 -0.0107 0.5610 0.101 Uiso 1 1 calc R
H10C H 0.3600 0.0038 0.4736 0.101 Uiso 1 1 calc R
C11 C 0.3812(7) 0.1208(4) 0.6124(7) 0.044(2) Uani 1 1 d .
C12 C 0.4001(11) 0.1862(5) 0.6092(10) 0.091(5) Uani 1 1 d .
H12A H 0.3284 0.2067 0.6080 0.137 Uiso 1 1 calc R
H12B H 0.4240 0.1962 0.5451 0.137 Uiso 1 1 calc R
H12C H 0.4600 0.1981 0.6723 0.137 Uiso 1 1 calc R
C13 C 0.3555(8) 0.1070(4) 0.7244(7) 0.050(2) Uani 1 1 d .
H13A H 0.3426 0.0649 0.7300 0.075 Uiso 1 1 calc R
H13B H 0.2869 0.1286 0.7295 0.075 Uiso 1 1 calc R
H13C H 0.4214 0.1192 0.7823 0.075 Uiso 1 1 calc R
C14 C 0.4952(10) 0.0872(6) 0.6148(11) 0.087(4) Uani 1 1 d .
H14A H 0.4823 0.0450 0.6182 0.130 Uiso 1 1 calc R
H14B H 0.5556 0.0994 0.6773 0.130 Uiso 1 1 calc R
H14C H 0.5189 0.0963 0.5502 0.130 Uiso 1 1 calc R
C15 C 0.2567(8) 0.1172(5) 0.3558(8) 0.058(3) Uani 1 1 d .
C16 C 0.1834(11) 0.0789(7) 0.2711(10) 0.105(5) Uani 1 1 d .
H16A H 0.1050 0.0776 0.2794 0.157 Uiso 1 1 calc R
H16B H 0.2154 0.0392 0.2777 0.157 Uiso 1 1 calc R
H16C H 0.1818 0.0947 0.2009 0.157 Uiso 1 1 calc R
C17 C 0.3798(9) 0.1170(5) 0.3384(9) 0.069(3) Uani 1 1 d .
H17A H 0.4296 0.1433 0.3900 0.104 Uiso 1 1 calc R
H17B H 0.3759 0.1304 0.2661 0.104 Uiso 1 1 calc R
H17C H 0.4112 0.0773 0.3482 0.104 Uiso 1 1 calc R
C18 C 0.2074(10) 0.1832(6) 0.3378(11) 0.095(5) Uani 1 1 d .
H18A H 0.2542 0.2089 0.3926 0.143 Uiso 1 1 calc R
H18B H 0.1276 0.1838 0.3424 0.143 Uiso 1 1 calc R
H18C H 0.2103 0.1970 0.2674 0.143 Uiso 1 1 calc R
C19 C 0.3863(7) -0.0778(4) 0.8051(7) 0.041(2) Uani 1 1 d .
H19A H 0.3781 -0.0908 0.7318 0.061 Uiso 1 1 calc R
H19B H 0.4197 -0.1095 0.8543 0.061 Uiso 1 1 calc R
H19C H 0.4369 -0.0435 0.8201 0.061 Uiso 1 1 calc R
C20 C 0.1685(9) -0.1387(4) 0.8312(8) 0.054(3) Uani 1 1 d .
H20A H 0.0910 -0.1345 0.8409 0.080 Uiso 1 1 calc R
H20B H 0.2171 -0.1602 0.8915 0.080 Uiso 1 1 calc R
H20C H 0.1645 -0.1601 0.7653 0.080 Uiso 1 1 calc R
C21 C 0.2575(7) -0.0319(5) 0.9700(7) 0.046(2) Uani 1 1 d .
C22 C 0.1409(7) -0.0281(4) 0.9964(7) 0.042(2) Uani 1 1 d .
H22A H 0.1054 -0.0670 0.9897 0.063 Uiso 1 1 calc R
H22B H 0.0906 -0.0010 0.9470 0.063 Uiso 1 1 calc R
H22C H 0.1525 -0.0139 1.0694 0.063 Uiso 1 1 calc R
C23 C 0.3394(8) -0.0751(5) 1.0540(7) 0.054(3) Uani 1 1 d .
H23A H 0.4147 -0.0775 1.0389 0.081 Uiso 1 1 calc R
H23B H 0.3047 -0.1142 1.0481 0.081 Uiso 1 1 calc R
H23C H 0.3489 -0.0601 1.1262 0.081 Uiso 1 1 calc R
C24 C 0.3161(9) 0.0302(4) 0.9826(8) 0.061(3) Uani 1 1 d .
H24A H 0.3910 0.0274 0.9670 0.091 Uiso 1 1 calc R
H24B H 0.3267 0.0441 1.0557 0.091 Uiso 1 1 calc R
H24C H 0.2671 0.0578 0.9331 0.091 Uiso 1 1 calc R
Li1 Li 0.1027(13) -0.0164(7) 0.5171(18) 0.062(5) Uani 1 1 d .
Li2 Li -0.0498(15) 0.0919(7) 0.3245(12) 0.051(4) Uani 1 1 d .
Li3 Li 0.1480(13) 0.0427(7) 0.7152(11) 0.044(4) Uani 1 1 d .

loop_
_atom_site_aniso_label
_atom_site_aniso_U_11
_atom_site_aniso_U_22
_atom_site_aniso_U_33
_atom_site_aniso_U_23
_atom_site_aniso_U_13
_atom_site_aniso_U_12
Si1 0.0190(10) 0.0258(11) 0.0220(11) -0.0008(8) 0.0027(8) -0.0008(9)
Si2 0.0334(13) 0.0314(12) 0.0343(13) 0.0035(10) 0.0126(10) 0.0082(10)
Si3 0.0370(14) 0.0419(14) 0.0388(14) -0.0023(11) 0.0156(11) -0.0032(11)
Si4 0.0292(12) 0.0405(13) 0.0270(12) 0.0031(10) 0.0091(9) 0.0132(10)
C1 0.063(7) 0.044(6) 0.060(7) 0.001(5) -0.012(5) -0.012(5)
C2 0.056(6) 0.034(5) 0.036(5) -0.005(4) -0.010(4) 0.019(4)
C3 0.067(7) 0.041(5) 0.057(6) 0.013(5) 0.009(5) 0.009(5)
C4 0.070(7) 0.044(6) 0.064(7) -0.006(5) 0.004(5) 0.035(5)
C5 0.039(5) 0.049(6) 0.046(5) 0.000(4) -0.001(4) 0.008(4)
C6 0.028(4) 0.050(5) 0.028(4) -0.006(4) 0.007(3) 0.010(4)
C7 0.129(11) 0.073(8) 0.050(7) -0.013(6) 0.022(7) 0.015(8)
C8 0.048(6) 0.135(11) 0.054(7) 0.006(7) 0.028(5) -0.005(7)
C9 0.066(7) 0.071(7) 0.037(5) 0.017(5) 0.031(5) 0.027(6)
C10 0.080(8) 0.048(6) 0.090(8) 0.003(6) 0.053(7) 0.017(6)
C11 0.026(5) 0.056(6) 0.051(6) -0.002(5) 0.013(4) -0.006(4)
C12 0.089(9) 0.078(8) 0.083(9) 0.005(7) -0.018(7) -0.048(7)
C13 0.047(6) 0.057(6) 0.042(5) -0.005(4) 0.005(4) -0.010(5)
C14 0.056(7) 0.119(11) 0.081(9) -0.006(8) 0.012(6) 0.012(7)
C15 0.045(6) 0.091(8) 0.045(6) 0.024(6) 0.028(5) 0.009(6)
C16 0.082(9) 0.181(15) 0.068(8) -0.057(9) 0.051(7) -0.045(10)
C17 0.066(7) 0.083(8) 0.084(8) 0.028(6) 0.064(7) 0.021(6)
C18 0.067(8) 0.118(11) 0.110(11) 0.088(9) 0.040(7) 0.030(8)
C19 0.033(5) 0.050(5) 0.042(5) 0.014(4) 0.016(4) 0.006(4)
C20 0.062(7) 0.036(5) 0.058(6) 0.002(4) 0.007(5) 0.000(5)
C21 0.029(5) 0.077(7) 0.031(5) 0.006(4) 0.007(4) 0.014(5)
C22 0.041(5) 0.060(6) 0.029(5) 0.002(4) 0.016(4) -0.002(5)
C23 0.034(5) 0.089(8) 0.033(5) 0.029(5) -0.001(4) 0.015(5)
C24 0.073(7) 0.051(6) 0.055(6) -0.006(5) 0.010(5) -0.021(6)
Li1 0.024(8) 0.037(8) 0.135(17) -0.012(9) 0.039(9) -0.012(7)
Li2 0.062(10) 0.055(9) 0.031(8) -0.001(7) 0.005(7) 0.002(8)
Li3 0.046(9) 0.052(9) 0.031(8) 0.006(7) 0.006(6) 0.008(7)

loop_
_atom_type_symbol
_atom_type_description
_atom_type_scat_dispersion_real
_atom_type_scat_dispersion_imag
_atom_type_scat_source
Si Si 0.0817 0.0704 'International Tables Vol C Tables 4.2.6.8 and 6.1.1.4'
C C 0.0033 0.0016 'International Tables Vol C Tables 4.2.6.8 and 6.1.1.4'
H H 0.0000 0.0000 'International Tables Vol C Tables 4.2.6.8 and 6.1.1.4'
Li Li -0.0003 0.0001 'International Tables Vol C Tables 4.2.6.8 and 6.1.1.4'

loop_
_geom_angle_atom_site_label_1
_geom_angle_atom_site_label_2
_geom_angle_atom_site_label_3
_geom_angle
_geom_angle_site_symmetry_1
_geom_angle_site_symmetry_3
Si3 Si1 Si2 120.97(12) . .
Si3 Si1 Li1 76.2(3) . .
Si2 Si1 Li1 152.7(5) . .
Si3 Si1 Li1 130.0(4) . 3_556
Si2 Si1 Li1 109.0(4) . 3_556
Li1 Si1 Li1 57.8(6) . 3_556
Si3 Si1 Li2 96.1(4) . .
Si2 Si1 Li2 108.3(4) . .
Li1 Si1 Li2 89.0(6) . .
Li1 Si1 Li2 66.9(6) 3_556 .
Si3 Si1 Li3 88.2(4) . .
Si2 Si1 Li3 92.6(3) . .
Li1 Si1 Li3 65.3(6) . .
Li1 Si1 Li3 89.4(6) 3_556 .
Li2 Si1 Li3 152.2(5) . .
C1 Si2 C6 104.2(4) . .
C1 Si2 C2 102.5(4) . .
C6 Si2 C2 111.3(4) . .
C1 Si2 Si1 113.6(4) . .
C6 Si2 Si1 112.7(3) . .
C2 Si2 Si1 111.9(3) . .
C11 Si3 C10 103.1(5) . .
C11 Si3 C15 112.0(4) . .
C10 Si3 C15 100.1(5) . .
C11 Si3 Si1 119.0(3) . .
C10 Si3 Si1 105.8(3) . .
C15 Si3 Si1 113.9(3) . .
C11 Si3 Li1 125.9(5) . .
C10 Si3 Li1 51.1(4) . .
C15 Si3 Li1 118.4(5) . .
Si1 Si3 Li1 54.8(3) . .
C19 Si4 C21 108.2(4) . .
C19 Si4 C20 101.0(4) . .
C21 Si4 C20 99.5(4) . .
C19 Si4 Li2 118.7(5) . 3_556
C21 Si4 Li2 131.0(5) . 3_556
C20 Si4 Li2 59.5(4) . 3_556
C19 Si4 Li3 113.0(4) . .
C21 Si4 Li3 100.6(4) . .
C20 Si4 Li3 132.1(4) . .
Li2 Si4 Li3 74.6(5) 3_556 .
Si2 C1 H1A 109.5 . .
Si2 C1 H1B 109.5 . .
H1A C1 H1B 109.5 . .
Si2 C1 H1C 109.5 . .
H1A C1 H1C 109.5 . .
H1B C1 H1C 109.5 . .
C3 C2 C4 107.4(8) . .
C3 C2 C5 108.8(7) . .
C4 C2 C5 105.6(8) . .
C3 C2 Si2 108.8(7) . .
C4 C2 Si2 115.2(6) . .
C5 C2 Si2 110.7(6) . .
C2 C3 H3A 109.5 . .
C2 C3 H3B 109.5 . .
H3A C3 H3B 109.5 . .
C2 C3 H3C 109.5 . .
H3A C3 H3C 109.5 . .
H3B C3 H3C 109.5 . .
C2 C4 H4A 109.5 . .
C2 C4 H4B 109.5 . .
H4A C4 H4B 109.5 . .
C2 C4 H4C 109.5 . .
H4A C4 H4C 109.5 . .
H4B C4 H4C 109.5 . .
C2 C5 H5A 109.5 . .
C2 C5 H5B 109.5 . .
H5A C5 H5B 109.5 . .
C2 C5 H5C 109.5 . .
H5A C5 H5C 109.5 . .
H5B C5 H5C 109.5 . .
C8 C6 C9 106.2(8) . .
C8 C6 C7 105.1(8) . .
C9 C6 C7 104.0(8) . .
C8 C6 Si2 115.4(6) . .
C9 C6 Si2 112.7(6) . .
C7 C6 Si2 112.5(7) . .
C6 C7 H7A 109.5 . .
C6 C7 H7B 109.5 . .
H7A C7 H7B 109.5 . .
C6 C7 H7C 109.5 . .
H7A C7 H7C 109.5 . .
H7B C7 H7C 109.5 . .
C6 C8 H8A 109.5 . .
C6 C8 H8B 109.5 . .
H8A C8 H8B 109.5 . .
C6 C8 H8C 109.5 . .
H8A C8 H8C 109.5 . .
H8B C8 H8C 109.5 . .
C6 C9 H9A 109.5 . .
C6 C9 H9B 109.5 . .
H9A C9 H9B 109.5 . .
C6 C9 H9C 109.5 . .
H9A C9 H9C 109.5 . .
H9B C9 H9C 109.5 . .
Si3 C10 H10A 109.5 . .
Si3 C10 H10B 109.5 . .
H10A C10 H10B 109.5 . .
Si3 C10 H10C 109.5 . .
H10A C10 H10C 109.5 . .
H10B C10 H10C 109.5 . .
C12 C11 C14 110.2(9) . .
C12 C11 C13 106.6(9) . .
C14 C11 C13 105.4(8) . .
C12 C11 Si3 114.6(7) . .
C14 C11 Si3 111.9(7) . .
C13 C11 Si3 107.5(6) . .
C11 C12 H12A 109.5 . .
C11 C12 H12B 109.5 . .
H12A C12 H12B 109.5 . .
C11 C12 H12C 109.5 . .
H12A C12 H12C 109.5 . .
H12B C12 H12C 109.5 . .
C11 C13 H13A 109.5 . .
C11 C13 H13B 109.5 . .
H13A C13 H13B 109.5 . .
C11 C13 H13C 109.5 . .
H13A C13 H13C 109.5 . .
H13B C13 H13C 109.5 . .
C11 C14 H14A 109.5 . .
C11 C14 H14B 109.5 . .
H14A C14 H14B 109.5 . .
C11 C14 H14C 109.5 . .
H14A C14 H14C 109.5 . .
H14B C14 H14C 109.5 . .
C16 C15 C17 106.9(9) . .
C16 C15 C18 108.4(10) . .
C17 C15 C18 108.0(9) . .
C16 C15 Si3 110.9(8) . .
C17 C15 Si3 114.3(7) . .
C18 C15 Si3 108.2(7) . .
C15 C16 H16A 109.5 . .
C15 C16 H16B 109.5 . .
H16A C16 H16B 109.5 . .
C15 C16 H16C 109.5 . .
H16A C16 H16C 109.5 . .
H16B C16 H16C 109.5 . .
C15 C17 H17A 109.5 . .
C15 C17 H17B 109.5 . .
H17A C17 H17B 109.5 . .
C15 C17 H17C 109.5 . .
H17A C17 H17C 109.5 . .
H17B C17 H17C 109.5 . .
C15 C18 H18A 109.5 . .
C15 C18 H18B 109.5 . .
H18A C18 H18B 109.5 . .
C15 C18 H18C 109.5 . .
H18A C18 H18C 109.5 . .
H18B C18 H18C 109.5 . .
Si4 C19 H19A 109.5 . .
Si4 C19 H19B 109.5 . .
H19A C19 H19B 109.5 . .
Si4 C19 H19C 109.5 . .
H19A C19 H19C 109.5 . .
H19B C19 H19C 109.5 . .
Si4 C20 H20A 109.5 . .
Si4 C20 H20B 109.5 . .
H20A C20 H20B 109.5 . .
Si4 C20 H20C 109.5 . .
H20A C20 H20C 109.5 . .
H20B C20 H20C 109.5 . .
C22 C21 C24 109.8(8) . .
C22 C21 C23 108.5(7) . .
C24 C21 C23 107.7(8) . .
C22 C21 Si4 110.6(6) . .
C24 C21 Si4 107.9(6) . .
C23 C21 Si4 112.3(7) . .
C21 C22 H22A 109.5 . .
C21 C22 H22B 109.5 . .
H22A C22 H22B 109.5 . .
C21 C22 H22C 109.5 . .
H22A C22 H22C 109.5 . .
H22B C22 H22C 109.5 . .
C21 C23 H23A 109.5 . .
C21 C23 H23B 109.5 . .
H23A C23 H23B 109.5 . .
C21 C23 H23C 109.5 . .
H23A C23 H23C 109.5 . .
H23B C23 H23C 109.5 . .
C21 C24 H24A 109.5 . .
C21 C24 H24B 109.5 . .
H24A C24 H24B 109.5 . .
C21 C24 H24C 109.5 . .
H24A C24 H24C 109.5 . .
H24B C24 H24C 109.5 . .
Li1 Li1 Si1 61.8(6) 3_556 .
Li1 Li1 Si1 60.5(6) 3_556 3_556
Si1 Li1 Si1 122.2(6) . 3_556
Li1 Li1 Li3 87.9(10) 3_556 .
Si1 Li1 Li3 58.9(5) . .
Si1 Li1 Li3 118.4(7) 3_556 .
Li1 Li1 Li2 84.8(9) 3_556 3_556
Si1 Li1 Li2 117.9(8) . 3_556
Si1 Li1 Li2 56.8(4) 3_556 3_556
Li3 Li1 Li2 70.0(7) . 3_556
Li1 Li1 Si3 108.2(9) 3_556 .
Si1 Li1 Si3 49.0(3) . .
Si1 Li1 Si3 161.4(9) 3_556 .
Li3 Li1 Si3 73.2(5) . .
Li2 Li1 Si3 140.4(8) 3_556 .
C20 Li2 Si1 150.7(7) 3_556 .
C20 Li2 Si4 47.2(4) 3_556 3_556
Si1 Li2 Si4 147.3(7) . 3_556
C20 Li2 Li1 132.4(8) 3_556 3_556
Si1 Li2 Li1 56.4(5) . 3_556
Si4 Li2 Li1 91.9(6) 3_556 3_556
C20 Li2 Li3 99.9(6) 3_556 3_556
Si1 Li2 Li3 104.2(6) . 3_556
Si4 Li2 Li3 53.8(4) 3_556 3_556
Li1 Li2 Li3 54.2(5) 3_556 3_556
Si1 Li3 Si4 147.2(6) . .
Si1 Li3 Li1 55.9(5) . .
Si4 Li3 Li1 91.5(6) . .
Si1 Li3 Li2 103.4(5) . 3_556
Si4 Li3 Li2 51.6(4) . 3_556
Li1 Li3 Li2 55.8(5) . 3_556

loop_
_geom_bond_atom_site_label_1
_geom_bond_atom_site_label_2
_geom_bond_distance
_geom_bond_site_symmetry_2
Si1 Si3 2.342(3) .
Si1 Si2 2.387(3) .
Si1 Li1 2.532(15) .
Si1 Li1 2.564(14) 3_556
Si1 Li2 2.575(15) .
Si1 Li3 2.618(14) .
Si2 C1 1.907(9) .
Si2 C6 1.907(8) .
Si2 C2 1.921(8) .
Si3 C11 1.931(9) .
Si3 C10 1.920(9) .
Si3 C15 1.952(9) .
Si3 Li1 3.012(14) .
Si4 C19 1.891(8) .
Si4 C21 1.917(9) .
Si4 C20 2.006(9) .
Si4 Li2 2.618(16) 3_556
Si4 Li3 2.693(15) .
C1 H1A 0.9600 .
C1 H1B 0.9600 .
C1 H1C 0.9600 .
C2 C3 1.480(13) .
C2 C4 1.537(12) .
C2 C5 1.574(12) .
C3 H3A 0.9600 .
C3 H3B 0.9600 .
C3 H3C 0.9600 .
C4 H4A 0.9600 .
C4 H4B 0.9600 .
C4 H4C 0.9600 .
C5 H5A 0.9600 .
C5 H5B 0.9600 .
C5 H5C 0.9600 .
C6 C8 1.507(13) .
C6 C9 1.520(12) .
C6 C7 1.578(12) .
C7 H7A 0.9600 .
C7 H7B 0.9600 .
C7 H7C 0.9600 .
C8 H8A 0.9600 .
C8 H8B 0.9600 .
C8 H8C 0.9600 .
C9 H9A 0.9600 .
C9 H9B 0.9600 .
C9 H9C 0.9600 .
C10 H10A 0.9600 .
C10 H10B 0.9600 .
C10 H10C 0.9600 .
C11 C12 1.483(14) .
C11 C14 1.536(14) .
C11 C13 1.570(12) .
C12 H12A 0.9600 .
C12 H12B 0.9600 .
C12 H12C 0.9600 .
C13 H13A 0.9600 .
C13 H13B 0.9600 .
C13 H13C 0.9600 .
C14 H14A 0.9600 .
C14 H14B 0.9600 .
C14 H14C 0.9600 .
C15 C16 1.470(15) .
C15 C17 1.530(12) .
C15 C18 1.582(15) .
C16 H16A 0.9600 .
C16 H16B 0.9600 .
C16 H16C 0.9600 .
C17 H17A 0.9600 .
C17 H17B 0.9600 .
C17 H17C 0.9600 .
C18 H18A 0.9600 .
C18 H18B 0.9600 .
C18 H18C 0.9600 .
C19 H19A 0.9600 .
C19 H19B 0.9600 .
C19 H19C 0.9600 .
C20 H20A 0.9600 .
C20 H20B 0.9600 .
C20 H20C 0.9600 .
C21 C22 1.505(11) .
C21 C24 1.542(13) .
C21 C23 1.573(11) .
C22 H22A 0.9600 .
C22 H22B 0.9600 .
C22 H22C 0.9600 .
C23 H23A 0.9600 .
C23 H23B 0.9600 .
C23 H23C 0.9600 .
C24 H24A 0.9600 .
C24 H24B 0.9600 .
C24 H24C 0.9600 .
Li1 Li1 2.46(3) 3_556
Li1 Si1 2.564(14) 3_556
Li1 Li3 2.78(2) .
Li1 Li2 2.83(2) 3_556
Li2 C20 2.355(18) 3_556
Li2 Si4 2.618(16) 3_556
Li2 Li1 2.83(2) 3_556
Li2 Li3 3.22(2) 3_556
Li3 Li2 3.22(2) 3_556
